data_7213399
loop_
_publ_author_name
'Spivey, Alan C.'
'Maddaford, Adrian'
'Fekner, Tomasz'
'Redgrave, Alison J.'
'Frampton, Christopher S.'

_publ_section_title
;
 Synthesis of C2-symmetric analogues of 4-(pyrrolidino)pyridine: new
 chiral nucleophilic catalysts
;
_journal_issue 20
_journal_name_full 'Journal of the Chemical Society, Perkin Transactions 1'
_journal_page_first 3460
_journal_paper_doi 10.1039/b004704j
_journal_year 2000
_chemical_formula_sum 'C23 H24 N2 O2'
_chemical_formula_weight 360.44
_chemical_name_common CSF93/Spivey/AN-Wafers/4999/12-3-99.
_chemical_name_systematic
;
 ?
;
_space_group_IT_number 19
_symmetry_cell_setting orthorhombic
_symmetry_space_group_name_Hall 'P 2ac 2ab'
_symmetry_space_group_name_H-M 'P 21 21 21'
_atom_sites_solution_hydrogens geom
_atom_sites_solution_primary direct
_atom_sites_solution_secondary difmap
_audit_creation_method SHELXL-97
_cell_angle_alpha 90.00
_cell_angle_beta 90.00
_cell_angle_gamma 90.00
_cell_formula_units_Z 4
_cell_length_a 5.3697(3)
_cell_length_b 16.3416(14)
_cell_length_c 21.7265(18)
_cell_measurement_reflns_used 5943
_cell_measurement_temperature 123(1)
_cell_measurement_theta_max 26.35
_cell_measurement_theta_min 1.56
_cell_volume 1906.5(3)
_computing_cell_refinement 'SMART V5 & SAINT V5 (Bruker AXS,1998)'
_computing_data_collection 'SMART V5 (Bruker AXS, 1998)'
_computing_data_reduction 'SAINT V5 (Bruker AXS, 1998)'
_computing_molecular_graphics 'SHELXTL V5.10 (Sheldrick, 1998)'
_computing_publication_material 'SHELXTL V5.10 (Sheldrick, 1998)'
_computing_structure_refinement 'SHELXTL V5.10 (Sheldrick, 1998)'
_computing_structure_solution 'SHELXTL V5.10 (Sheldrick, 1998)'
_diffrn_ambient_temperature 123(1)
_diffrn_detector_area_resol_mean 8.192
_diffrn_measured_fraction_theta_full 1.000
_diffrn_measured_fraction_theta_max 1.000
_diffrn_measurement_device_type 'Bruker AXS 1K SMART CCD area detector'
_diffrn_measurement_method 'narrow frame omega scans'
_diffrn_radiation_monochromator graphite
_diffrn_radiation_source 'fine-focus sealed tube'
_diffrn_radiation_type MoK\a
_diffrn_radiation_wavelength 0.71073
_diffrn_reflns_av_R_equivalents 0.0285
_diffrn_reflns_av_sigmaI/netI 0.0208
_diffrn_reflns_limit_h_max 6
_diffrn_reflns_limit_h_min -6
_diffrn_reflns_limit_k_max 20
_diffrn_reflns_limit_k_min -20
_diffrn_reflns_limit_l_max 27
_diffrn_reflns_limit_l_min -27
_diffrn_reflns_number 19928
_diffrn_reflns_theta_full 26.35
_diffrn_reflns_theta_max 26.35
_diffrn_reflns_theta_min 1.56
_diffrn_standards_decay_% none
_diffrn_standards_number 'see text'
_exptl_absorpt_coefficient_mu 0.080
_exptl_absorpt_correction_type none
_exptl_crystal_colour Colourless
_exptl_crystal_density_diffrn 1.256
_exptl_crystal_density_meas ?
_exptl_crystal_density_method 'not measured'
_exptl_crystal_description Plate
_exptl_crystal_F_000 768
_exptl_crystal_size_max 0.20
_exptl_crystal_size_mid 0.20
_exptl_crystal_size_min 0.05
_refine_diff_density_max 0.154
_refine_diff_density_min -0.161
_refine_diff_density_rms 0.033
_refine_ls_abs_structure_details 'Flack H D (1983), Acta Cryst. A39, 876-881'
_refine_ls_abs_structure_Flack 0.9(9)
_refine_ls_extinction_method none
_refine_ls_goodness_of_fit_ref 1.002
_refine_ls_hydrogen_treatment mixed
_refine_ls_matrix_type full
_refine_ls_number_parameters 268
_refine_ls_number_reflns 3905
_refine_ls_number_restraints 0
_refine_ls_restrained_S_all 1.002
_refine_ls_R_factor_all 0.0338
_refine_ls_R_factor_gt 0.0298
_refine_ls_shift/su_max 0.001
_refine_ls_shift/su_mean 0.000
_refine_ls_structure_factor_coef Fsqd
_refine_ls_weighting_details 'calc w=1/[\s^2^(Fo^2^)+(0.0590P)^2^+0.0000P] where P=(Fo^2^+2Fc^2^)/3'
_refine_ls_weighting_scheme calc
_refine_ls_wR_factor_gt 0.0789
_refine_ls_wR_factor_ref 0.0806
_reflns_number_gt 3531
_reflns_number_total 3905
_reflns_threshold_expression >2sigma(I)
_cod_data_source_file b004704jsup1.cif
_cod_data_source_block csf93s
_cod_depositor_comments
;
The following automatic conversions were performed:

'_symmetry_cell_setting' value 'Orthorhombic' changed to
'orthorhombic' according to
/home/saulius/struct/CIF-dictionaries/cif_core.dic dictionary named
'cif_core.dic' version 2.4.2 from 2011-04-26.

Automatic conversion script
Id: cif_fix_values 1891 2012-01-12 08:04:46Z andrius 

The following automatic conversions were performed:

'_exptl_crystal_density_meas' value 'not measured' was changed to '?'
- the value is perceived as not measured.

Automatic conversion script
Id: cif_fix_values 3008 2015-01-20 13:52:24Z robertas 
;
_cod_original_sg_symbol_H-M P2(1)2(1)2(1)
_cod_database_code 7213399

loop_
_symmetry_equiv_pos_as_xyz
'x, y, z'
'-x+1/2, -y, z+1/2'
'-x, y+1/2, -z+1/2'
'x+1/2, -y+1/2, -z'

loop_
_atom_site_label
_atom_site_type_symbol
_atom_site_fract_x
_atom_site_fract_y
_atom_site_fract_z
_atom_site_U_iso_or_equiv
_atom_site_adp_type
_atom_site_occupancy
_atom_site_symmetry_multiplicity
_atom_site_calc_flag
_atom_site_refinement_flags
O1 O 0.83451(16) 0.42483(6) 0.66137(4) 0.0283(2) Uani 1 1 d .
O2 O 0.22580(17) 0.39597(5) 0.93253(4) 0.0276(2) Uani 1 1 d .
N1 N 0.5514(2) 0.49703(6) 0.80494(4) 0.0234(2) Uani 1 1 d .
N2 N 0.6204(2) 0.75238(6) 0.82804(5) 0.0330(3) Uani 1 1 d .
C1 C 0.7109(2) 0.44832(8) 0.76379(6) 0.0239(3) Uani 1 1 d .
H1A H 0.8900 0.4627 0.7701 0.022(3) Uiso 1 1 calc R
C2 C 0.6609(3) 0.36069(8) 0.78507(6) 0.0279(3) Uani 1 1 d .
H2A H 0.7700 0.3455 0.8200 0.029(4) Uiso 1 1 calc R
H2B H 0.6858 0.3212 0.7511 0.037(4) Uiso 1 1 calc R
C3 C 0.3873(3) 0.36410(7) 0.80483(6) 0.0263(3) Uani 1 1 d .
H3A H 0.2750 0.3622 0.7687 0.027(4) Uiso 1 1 calc R
H3B H 0.3458 0.3183 0.8329 0.047(5) Uiso 1 1 calc R
C4 C 0.3685(2) 0.44652(7) 0.83797(5) 0.0230(3) Uani 1 1 d .
H4A H 0.1977 0.4699 0.8328 0.016(3) Uiso 1 1 calc R
C5 C 0.5702(2) 0.58013(8) 0.81121(5) 0.0226(3) Uani 1 1 d .
C6 C 0.3955(2) 0.62600(7) 0.84482(5) 0.0240(3) Uani 1 1 d .
H6A H 0.2556 0.5998 0.8629 0.023(3) Uiso 1 1 calc R
C7 C 0.4281(3) 0.70950(8) 0.85149(6) 0.0289(3) Uani 1 1 d .
H7A H 0.3061 0.7388 0.8743 0.029(4) Uiso 1 1 calc R
C8 C 0.7833(3) 0.70815(8) 0.79557(6) 0.0319(3) Uani 1 1 d .
H8A H 0.9213 0.7363 0.7782 0.027(4) Uiso 1 1 calc R
C9 C 0.7678(2) 0.62478(8) 0.78511(6) 0.0273(3) Uani 1 1 d .
H9A H 0.8894 0.5980 0.7606 0.037(4) Uiso 1 1 calc R
C10 C 0.6372(2) 0.46119(8) 0.69639(5) 0.0250(3) Uani 1 1 d .
H10A H 0.4764 0.4341 0.6873 0.031(4) Uiso 1 1 calc R
H10B H 0.6221 0.5202 0.6869 0.019(3) Uiso 1 1 calc R
C11 C 0.7889(2) 0.41073(7) 0.59994(6) 0.0223(3) Uani 1 1 d .
C12 C 0.5870(2) 0.44274(8) 0.56792(6) 0.0255(3) Uani 1 1 d .
H12A H 0.4713 0.4777 0.5879 0.027(4) Uiso 1 1 calc R
C13 C 0.5570(3) 0.42272(8) 0.50598(6) 0.0276(3) Uani 1 1 d .
H13A H 0.4192 0.4442 0.4838 0.034(4) Uiso 1 1 calc R
C14 C 0.7246(3) 0.37202(8) 0.47631(6) 0.0283(3) Uani 1 1 d .
H14A H 0.7010 0.3580 0.4343 0.029(4) Uiso 1 1 calc R
C15 C 0.9283(3) 0.34169(8) 0.50871(6) 0.0278(3) Uani 1 1 d .
H15A H 1.0453 0.3074 0.4884 0.038(4) Uiso 1 1 calc R
C16 C 0.9622(2) 0.36101(7) 0.57021(6) 0.0250(3) Uani 1 1 d .
H16A H 1.1024 0.3405 0.5920 0.025(4) Uiso 1 1 calc R
C17 C 0.4317(2) 0.43926(7) 0.90639(5) 0.0232(3) Uani 1 1 d .
H17A H 0.5887 0.4085 0.9124 0.025(3) Uiso 1 1 calc R
H17B H 0.4492 0.4940 0.9254 0.021(3) Uiso 1 1 calc R
C18 C 0.2300(2) 0.37829(7) 0.99435(6) 0.0233(3) Uani 1 1 d .
C19 C 0.0355(3) 0.32902(8) 1.01482(6) 0.0300(3) Uani 1 1 d .
H19A H -0.0856 0.3093 0.9866 0.037(4) Uiso 1 1 calc R
C20 C 0.0200(3) 0.30899(9) 1.07662(7) 0.0360(3) Uani 1 1 d .
H20A H -0.1127 0.2754 1.0907 0.038(4) Uiso 1 1 calc R
C21 C 0.1962(3) 0.33741(9) 1.11815(7) 0.0371(3) Uani 1 1 d .
H21A H 0.1844 0.3236 1.1605 0.038(4) Uiso 1 1 calc R
C22 C 0.3893(3) 0.38608(9) 1.09718(6) 0.0339(3) Uani 1 1 d .
H22A H 0.5102 0.4056 1.1255 0.039(4) Uiso 1 1 calc R
C23 C 0.4095(3) 0.40707(8) 1.03503(6) 0.0273(3) Uani 1 1 d .
H23A H 0.5430 0.4403 1.0209 0.030(4) Uiso 1 1 calc R

loop_
_atom_site_aniso_label
_atom_site_aniso_U_11
_atom_site_aniso_U_22
_atom_site_aniso_U_33
_atom_site_aniso_U_23
_atom_site_aniso_U_13
_atom_site_aniso_U_12
O1 0.0257(5) 0.0387(5) 0.0205(4) -0.0025(4) 0.0002(4) 0.0065(4)
O2 0.0272(5) 0.0313(5) 0.0243(5) 0.0015(4) -0.0005(4) -0.0070(4)
N1 0.0293(6) 0.0222(5) 0.0187(5) -0.0003(4) 0.0029(4) 0.0006(4)
N2 0.0400(7) 0.0227(5) 0.0362(6) 0.0033(5) -0.0110(5) 0.0007(5)
C1 0.0255(6) 0.0255(6) 0.0208(6) -0.0025(5) -0.0012(5) 0.0033(5)
C2 0.0359(7) 0.0248(6) 0.0229(6) -0.0030(5) -0.0036(5) 0.0040(6)
C3 0.0357(7) 0.0218(6) 0.0214(6) -0.0016(5) -0.0036(5) -0.0013(6)
C4 0.0246(6) 0.0225(6) 0.0219(6) -0.0002(5) -0.0015(5) -0.0017(5)
C5 0.0266(6) 0.0241(6) 0.0171(5) 0.0016(5) -0.0073(5) 0.0000(5)
C6 0.0266(6) 0.0250(6) 0.0204(6) 0.0011(5) -0.0042(5) 0.0012(5)
C7 0.0349(7) 0.0257(6) 0.0262(6) -0.0004(5) -0.0086(6) 0.0055(6)
C8 0.0309(7) 0.0294(7) 0.0353(8) 0.0091(6) -0.0074(6) -0.0049(6)
C9 0.0278(7) 0.0288(7) 0.0254(6) 0.0042(5) -0.0022(5) 0.0013(6)
C10 0.0257(6) 0.0286(6) 0.0207(6) -0.0021(5) 0.0013(5) 0.0049(5)
C11 0.0250(6) 0.0223(6) 0.0196(6) 0.0016(5) 0.0014(5) -0.0031(5)
C12 0.0258(6) 0.0278(6) 0.0228(6) -0.0021(5) 0.0035(5) 0.0027(5)
C13 0.0265(6) 0.0316(6) 0.0246(6) 0.0019(5) -0.0021(6) 0.0000(5)
C14 0.0340(7) 0.0300(7) 0.0210(6) -0.0008(5) 0.0033(5) -0.0046(6)
C15 0.0304(7) 0.0265(6) 0.0264(6) 0.0004(5) 0.0089(6) 0.0014(6)
C16 0.0229(6) 0.0252(6) 0.0268(6) 0.0047(5) 0.0025(5) 0.0009(5)
C17 0.0244(6) 0.0232(6) 0.0220(6) 0.0003(5) 0.0001(5) -0.0030(5)
C18 0.0250(6) 0.0199(6) 0.0250(6) 0.0011(5) 0.0026(5) 0.0035(5)
C19 0.0277(7) 0.0274(7) 0.0349(7) 0.0045(6) 0.0005(6) 0.0002(5)
C20 0.0359(8) 0.0329(7) 0.0392(8) 0.0116(6) 0.0097(6) 0.0006(6)
C21 0.0482(9) 0.0365(7) 0.0266(7) 0.0100(6) 0.0078(6) 0.0073(7)
C22 0.0390(8) 0.0360(7) 0.0269(7) 0.0002(6) -0.0017(6) 0.0035(7)
C23 0.0286(7) 0.0270(6) 0.0263(6) 0.0012(5) 0.0021(6) 0.0005(6)

loop_
_atom_type_symbol
_atom_type_description
_atom_type_scat_dispersion_real
_atom_type_scat_dispersion_imag
_atom_type_scat_source
C C 0.0033 0.0016 'International Tables Vol C Tables 4.2.6.8 and 6.1.1.4'
H H 0.0000 0.0000 'International Tables Vol C Tables 4.2.6.8 and 6.1.1.4'
N N 0.0061 0.0033 'International Tables Vol C Tables 4.2.6.8 and 6.1.1.4'
O O 0.0106 0.0060 'International Tables Vol C Tables 4.2.6.8 and 6.1.1.4'

loop_
_geom_angle_atom_site_label_1
_geom_angle_atom_site_label_2
_geom_angle_atom_site_label_3
_geom_angle
_geom_angle_publ_flag
C11 O1 C10 116.91(9) yes
C18 O2 C17 118.65(9) yes
C5 N1 C4 123.90(10) yes
C5 N1 C1 123.68(10) yes
C4 N1 C1 112.42(10) yes
C8 N2 C7 114.82(11) yes
N1 C1 C2 102.77(10) yes
N1 C1 C10 110.89(10) yes
C2 C1 C10 111.88(10) yes
C1 C2 C3 102.65(10) yes
C4 C3 C2 103.11(11) yes
N1 C4 C17 111.71(10) yes
N1 C4 C3 102.74(10) yes
C17 C4 C3 111.99(10) yes
N1 C5 C6 122.14(11) yes
N1 C5 C9 122.00(12) yes
C6 C5 C9 115.85(11) yes
C7 C6 C5 119.74(12) yes
N2 C7 C6 124.77(13) yes
N2 C8 C9 125.46(13) yes
C8 C9 C5 119.32(13) yes
O1 C10 C1 105.07(10) yes
O1 C11 C12 124.12(11) yes
O1 C11 C16 115.34(11) yes
C12 C11 C16 120.53(11) yes
C11 C12 C13 119.00(12) yes
C14 C13 C12 121.01(12) yes
C13 C14 C15 119.28(12) yes
C16 C15 C14 120.66(12) yes
C15 C16 C11 119.49(12) yes
O2 C17 C4 104.65(9) yes
O2 C18 C23 124.18(11) yes
O2 C18 C19 114.94(11) yes
C23 C18 C19 120.87(12) yes
C20 C19 C18 119.46(13) yes
C19 C20 C21 120.69(13) yes
C22 C21 C20 119.29(13) yes
C21 C22 C23 121.16(13) yes
C18 C23 C22 118.53(12) yes
N1 C1 H1A 110.4 no
C2 C1 H1A 110.4 no
C10 C1 H1A 110.4 no
C1 C2 H2A 111.2 no
C3 C2 H2A 111.2 no
C1 C2 H2B 111.2 no
C3 C2 H2B 111.2 no
H2A C2 H2B 109.1 no
C4 C3 H3A 111.1 no
C2 C3 H3A 111.1 no
C4 C3 H3B 111.1 no
C2 C3 H3B 111.1 no
H3A C3 H3B 109.1 no
N1 C4 H4A 110.1 no
C17 C4 H4A 110.1 no
C3 C4 H4A 110.1 no
C7 C6 H6A 120.1 no
C5 C6 H6A 120.1 no
N2 C7 H7A 117.6 no
C6 C7 H7A 117.6 no
N2 C8 H8A 117.3 no
C9 C8 H8A 117.3 no
C8 C9 H9A 120.3 no
C5 C9 H9A 120.3 no
O1 C10 H10A 110.7 no
C1 C10 H10A 110.7 no
O1 C10 H10B 110.7 no
C1 C10 H10B 110.7 no
H10A C10 H10B 108.8 no
C11 C12 H12A 120.5 no
C13 C12 H12A 120.5 no
C14 C13 H13A 119.5 no
C12 C13 H13A 119.5 no
C13 C14 H14A 120.4 no
C15 C14 H14A 120.4 no
C16 C15 H15A 119.7 no
C14 C15 H15A 119.7 no
C15 C16 H16A 120.3 no
C11 C16 H16A 120.3 no
O2 C17 H17A 110.8 no
C4 C17 H17A 110.8 no
O2 C17 H17B 110.8 no
C4 C17 H17B 110.8 no
H17A C17 H17B 108.9 no
C20 C19 H19A 120.3 no
C18 C19 H19A 120.3 no
C19 C20 H20A 119.7 no
C21 C20 H20A 119.7 no
C22 C21 H21A 120.4 no
C20 C21 H21A 120.4 no
C21 C22 H22A 119.4 no
C23 C22 H22A 119.4 no
C18 C23 H23A 120.7 no
C22 C23 H23A 120.7 no

loop_
_geom_bond_atom_site_label_1
_geom_bond_atom_site_label_2
_geom_bond_distance
_geom_bond_publ_flag
O1 C11 1.3763(15) yes
O1 C10 1.4332(15) yes
O2 C18 1.3741(15) yes
O2 C17 1.4300(15) yes
N1 C5 1.3684(16) yes
N1 C4 1.4701(16) yes
N1 C1 1.4717(16) yes
N2 C8 1.3360(19) yes
N2 C7 1.3479(18) yes
C1 C2 1.5284(18) yes
C1 C10 1.5314(16) yes
C2 C3 1.532(2) yes
C3 C4 1.5306(16) yes
C4 C17 1.5294(16) yes
C5 C6 1.4053(17) yes
C5 C9 1.4074(18) yes
C6 C7 1.3833(18) yes
C8 C9 1.384(2) yes
C11 C12 1.3902(18) yes
C11 C16 1.3941(17) yes
C12 C13 1.3944(17) yes
C13 C14 1.3827(19) yes
C14 C15 1.3921(19) yes
C15 C16 1.3848(18) yes
C18 C23 1.3897(19) yes
C18 C19 1.3916(18) yes
C19 C20 1.3846(19) yes
C20 C21 1.387(2) yes
C21 C22 1.384(2) yes
C22 C23 1.3974(18) yes
C1 H1A 1.0000 no
C2 H2A 0.9900 no
C2 H2B 0.9900 no
C3 H3A 0.9900 no
C3 H3B 0.9900 no
C4 H4A 1.0000 no
C6 H6A 0.9500 no
C7 H7A 0.9500 no
C8 H8A 0.9500 no
C9 H9A 0.9500 no
C10 H10A 0.9900 no
C10 H10B 0.9900 no
C12 H12A 0.9500 no
C13 H13A 0.9500 no
C14 H14A 0.9500 no
C15 H15A 0.9500 no
C16 H16A 0.9500 no
C17 H17A 0.9900 no
C17 H17B 0.9900 no
C19 H19A 0.9500 no
C20 H20A 0.9500 no
C21 H21A 0.9500 no
C22 H22A 0.9500 no
C23 H23A 0.9500 no

loop_
_geom_torsion_atom_site_label_1
_geom_torsion_atom_site_label_2
_geom_torsion_atom_site_label_3
_geom_torsion_atom_site_label_4
_geom_torsion
_geom_torsion_publ_flag
C5 N1 C1 C2 166.72(11) no
C4 N1 C1 C2 -13.88(13) no
C5 N1 C1 C10 -73.58(14) no
C4 N1 C1 C10 105.82(11) no
N1 C1 C2 C3 33.21(12) no
C10 C1 C2 C3 -85.80(12) no
C1 C2 C3 C4 -40.71(12) no
C5 N1 C4 C17 -71.68(14) no
C1 N1 C4 C17 108.92(11) no
C5 N1 C4 C3 168.11(11) no
C1 N1 C4 C3 -11.29(13) no
C2 C3 C4 N1 31.80(12) no
C2 C3 C4 C17 -88.22(12) no
C4 N1 C5 C6 -7.54(18) no
C1 N1 C5 C6 171.79(11) no
C4 N1 C5 C9 171.53(11) no
C1 N1 C5 C9 -9.15(18) no
N1 C5 C6 C7 177.75(11) no
C9 C5 C6 C7 -1.36(17) no
C8 N2 C7 C6 1.17(19) no
C5 C6 C7 N2 -0.39(19) no
C7 N2 C8 C9 -0.15(19) no
N2 C8 C9 C5 -1.6(2) no
N1 C5 C9 C8 -176.85(12) no
C6 C5 C9 C8 2.27(17) no
C11 O1 C10 C1 165.23(10) no
N1 C1 C10 O1 168.48(10) no
C2 C1 C10 O1 -77.44(12) no
C10 O1 C11 C12 12.52(17) no
C10 O1 C11 C16 -167.65(10) no
O1 C11 C12 C13 -178.58(12) no
C16 C11 C12 C13 1.59(19) no
C11 C12 C13 C14 -0.2(2) no
C12 C13 C14 C15 -1.01(19) no
C13 C14 C15 C16 0.80(19) no
C14 C15 C16 C11 0.59(19) no
O1 C11 C16 C15 178.36(11) no
C12 C11 C16 C15 -1.80(18) no
C18 O2 C17 C4 178.77(10) no
N1 C4 C17 O2 174.39(9) no
C3 C4 C17 O2 -70.99(12) no
C17 O2 C18 C23 7.06(17) no
C17 O2 C18 C19 -173.78(11) no
O2 C18 C19 C20 -178.72(12) no
C23 C18 C19 C20 0.5(2) no
C18 C19 C20 C21 -0.1(2) no
C19 C20 C21 C22 -0.2(2) no
C20 C21 C22 C23 0.1(2) no
O2 C18 C23 C22 178.53(12) no
C19 C18 C23 C22 -0.58(18) no
C21 C22 C23 C18 0.3(2) no
